data_4060458
loop_
_publ_author_name
'Cuffe, Laurence'
'Hudson, Richard D. A.'
'Gallagher, John F.'
'Jennings, Sarah'
'McAdam, C. John'
'Connelly, Rosamond B. T.'
'Manning, Anthony R.'
'Robinson, Brian. H.'
'Simpson, Jim'

_publ_section_title
;
 Synthesis, Structure, and Redox Chemistry of Ethenyl and Ethynyl
 Ferrocene Polyaromatic Dyads
;
_journal_coden_ASTM ORGND7
_journal_issue 9
_journal_name_full Organometallics
_journal_page_first 2051
_journal_page_last 2060
_journal_paper_doi 10.1021/om0492653
_journal_volume 24
_journal_year 2005
_chemical_formula_moiety 'C26 H20 Fe'
_chemical_formula_sum 'C26 H20 Fe'
_chemical_formula_weight 388.27
_space_group_IT_number 2
_symmetry_cell_setting triclinic
_symmetry_space_group_name_Hall '-P 1'
_symmetry_space_group_name_H-M 'P -1'
_cell_angle_alpha 101.449(5)
_cell_angle_beta 100.901(4)
_cell_angle_gamma 95.453(5)
_cell_formula_units_Z 2
_cell_length_a 7.7278(4)
_cell_length_b 10.5188(9)
_cell_length_c 12.0885(8)
_cell_measurement_temperature 294(2)
_cell_volume 936.69(11)
_diffrn_ambient_temperature 294(2)
_exptl_crystal_density_diffrn 1.377
_cod_duplicate_entry 1100890
_cod_database_code 4060458

loop_
_symmetry_equiv_pos_as_xyz
'x, y, z'
'-x, -y, -z'

loop_
_atom_site_label
_atom_site_type_symbol
_atom_site_fract_x
_atom_site_fract_y
_atom_site_fract_z
_atom_site_U_iso_or_equiv
_atom_site_adp_type
_atom_site_occupancy
_atom_site_symmetry_multiplicity
_atom_site_calc_flag
_atom_site_refinement_flags
_atom_site_disorder_assembly
_atom_site_disorder_group
C11 C -0.0587(3) 0.16573(18) 0.94447(16) 0.0459(4) Uani 1 1 d . . .
H11 H 0.035(3) 0.136(2) 0.994(2) 0.060(6) Uiso 1 1 d . . .
C12 C -0.1588(3) 0.24284(19) 0.99632(17) 0.0471(4) Uani 1 1 d . . .
H12 H -0.252(3) 0.273(2) 0.950(2) 0.064(7) Uiso 1 1 d . . .
C13 C -0.1327(2) 0.28406(17) 1.12377(16) 0.0425(4) Uani 1 1 d . . .
C14 C -0.2690(2) 0.24532(16) 1.17799(16) 0.0417(4) Uani 1 1 d . . .
C15 C -0.4334(3) 0.1689(2) 1.11467(19) 0.0516(4) Uani 1 1 d . . .
H15 H -0.4533 0.1444 1.0346 0.062 Uiso 1 1 calc R . .
C16 C -0.5612(3) 0.1314(2) 1.1692(2) 0.0607(5) Uani 1 1 d . . .
H16 H -0.6677 0.0826 1.1260 0.073 Uiso 1 1 calc R . .
C17 C -0.5347(3) 0.1655(2) 1.2905(2) 0.0624(5) Uani 1 1 d . . .
H17 H -0.6238 0.1396 1.3267 0.075 Uiso 1 1 calc R . .
C18 C -0.3801(3) 0.2357(2) 1.35433(19) 0.0553(5) Uani 1 1 d . . .
H18 H -0.3641 0.2575 1.4343 0.066 Uiso 1 1 calc R . .
C19 C -0.2409(2) 0.27716(17) 1.30154(16) 0.0444(4) Uani 1 1 d . . .
C20 C -0.0781(3) 0.34467(18) 1.36639(17) 0.0478(4) Uani 1 1 d . . .
H20 H -0.0592 0.3630 1.4466 0.057 Uiso 1 1 calc R . .
C21 C 0.0568(2) 0.38539(18) 1.31481(17) 0.0464(4) Uani 1 1 d . . .
C22 C 0.2229(3) 0.4566(2) 1.3815(2) 0.0574(5) Uani 1 1 d . . .
H22 H 0.2435 0.4730 1.4617 0.069 Uiso 1 1 calc R . .
C23 C 0.3500(3) 0.5002(2) 1.3306(2) 0.0653(6) Uani 1 1 d . . .
H23 H 0.4575 0.5456 1.3756 0.078 Uiso 1 1 calc R . .
C24 C 0.3206(3) 0.4774(2) 1.2091(2) 0.0657(6) Uani 1 1 d . . .
H24 H 0.4081 0.5098 1.1747 0.079 Uiso 1 1 calc R . .
C25 C 0.1657(3) 0.4085(2) 1.1415(2) 0.0559(5) Uani 1 1 d . . .
H25 H 0.1492 0.3945 1.0615 0.067 Uiso 1 1 calc R . .
C26 C 0.0283(2) 0.35755(17) 1.19104(16) 0.0437(4) Uani 1 1 d . . .
C6 C -0.0089(3) 0.00774(18) 0.76653(18) 0.0489(4) Uani 1 1 d . A .
H6 H 0.0528 -0.0483 0.8047 0.059 Uiso 1 1 calc R . .
C7 C -0.0512(3) -0.0042(2) 0.64574(19) 0.0568(5) Uani 1 1 d . A .
H7 H -0.0228 -0.0694 0.5907 0.068 Uiso 1 1 calc R . .
C8 C -0.1439(3) 0.1001(2) 0.62337(18) 0.0570(5) Uani 1 1 d . A .
H8 H -0.1872 0.1155 0.5508 0.068 Uiso 1 1 calc R . .
C9 C -0.1599(2) 0.1774(2) 0.73017(17) 0.0497(4) Uani 1 1 d . A .
H9 H -0.2151 0.2525 0.7397 0.060 Uiso 1 1 calc R . .
C10 C -0.0769(2) 0.12044(17) 0.82038(16) 0.0429(4) Uani 1 1 d . A .
Fe1 Fe 0.10239(3) 0.17043(3) 0.72621(2) 0.04557(10) Uani 1 1 d . . .
C1 C 0.376(2) 0.1843(17) 0.7812(13) 0.057(2) Uani 0.568(17) 1 d PU A -1
H1 H 0.4399 0.1328 0.8235 0.069 Uiso 0.568(17) 1 calc PR A -1
C2 C 0.3317(11) 0.1620(10) 0.6569(8) 0.0599(17) Uani 0.568(17) 1 d PU A -1
H2 H 0.3565 0.0928 0.6039 0.072 Uiso 0.568(17) 1 calc PR A -1
C3 C 0.2438(10) 0.2666(15) 0.6333(12) 0.070(3) Uani 0.568(17) 1 d PU A -1
H3 H 0.2004 0.2806 0.5602 0.084 Uiso 0.568(17) 1 calc PR A -1
C4 C 0.2317(11) 0.3471(9) 0.7380(15) 0.077(4) Uani 0.568(17) 1 d PU A -1
H4 H 0.1809 0.4242 0.7482 0.093 Uiso 0.568(17) 1 calc PR A -1
C5 C 0.3120(14) 0.2871(14) 0.8241(9) 0.080(3) Uani 0.568(17) 1 d PU A -1
H5 H 0.3186 0.3178 0.9027 0.096 Uiso 0.568(17) 1 calc PR A -1
C1A C 0.364(3) 0.176(2) 0.7555(19) 0.077(6) Uani 0.432(17) 1 d PU A -2
H1A H 0.4148 0.1004 0.7613 0.092 Uiso 0.432(17) 1 calc PR A -2
C2A C 0.3063(19) 0.2228(19) 0.6577(12) 0.076(5) Uani 0.432(17) 1 d PU A -2
H2A H 0.3245 0.1867 0.5848 0.092 Uiso 0.432(17) 1 calc PR A -2
C3A C 0.218(2) 0.3311(19) 0.6823(13) 0.070(4) Uani 0.432(17) 1 d PU A -2
H3A H 0.1595 0.3730 0.6282 0.084 Uiso 0.432(17) 1 calc PR A -2
C4A C 0.2309(11) 0.3656(9) 0.7999(10) 0.059(2) Uani 0.432(17) 1 d PU A -2
H4A H 0.1848 0.4363 0.8377 0.071 Uiso 0.432(17) 1 calc PR A -2
C5A C 0.3216(11) 0.2807(9) 0.8533(10) 0.047(2) Uani 0.432(17) 1 d PRU A -2
H5A H 0.3518 0.2850 0.9323 0.056 Uiso 0.432(17) 1 calc PR A -2

loop_
_atom_site_aniso_label
_atom_site_aniso_U_11
_atom_site_aniso_U_22
_atom_site_aniso_U_33
_atom_site_aniso_U_23
_atom_site_aniso_U_13
_atom_site_aniso_U_12
C11 0.0480(10) 0.0440(9) 0.0474(9) 0.0136(7) 0.0123(8) 0.0039(7)
C12 0.0439(9) 0.0486(10) 0.0474(10) 0.0100(8) 0.0074(8) 0.0051(8)
C13 0.0427(9) 0.0380(8) 0.0470(9) 0.0077(7) 0.0108(7) 0.0070(7)
C14 0.0393(8) 0.0368(8) 0.0491(9) 0.0088(7) 0.0091(7) 0.0067(7)
C15 0.0431(9) 0.0513(10) 0.0565(11) 0.0101(8) 0.0057(8) 0.0012(8)
C16 0.0409(10) 0.0592(12) 0.0789(15) 0.0167(11) 0.0084(10) -0.0028(9)
C17 0.0502(11) 0.0625(13) 0.0806(15) 0.0224(11) 0.0258(11) 0.0013(9)
C18 0.0567(11) 0.0561(11) 0.0592(12) 0.0172(9) 0.0221(9) 0.0090(9)
C19 0.0450(9) 0.0405(8) 0.0496(10) 0.0112(7) 0.0125(7) 0.0083(7)
C20 0.0510(10) 0.0455(9) 0.0447(9) 0.0067(7) 0.0088(8) 0.0060(8)
C21 0.0429(9) 0.0399(9) 0.0536(10) 0.0065(7) 0.0071(8) 0.0065(7)
C22 0.0488(11) 0.0519(11) 0.0632(12) 0.0056(9) 0.0009(9) 0.0027(9)
C23 0.0450(11) 0.0560(12) 0.0838(16) 0.0050(11) 0.0035(10) -0.0061(9)
C24 0.0498(11) 0.0525(12) 0.0943(18) 0.0120(11) 0.0251(11) -0.0063(9)
C25 0.0542(11) 0.0487(10) 0.0655(12) 0.0103(9) 0.0208(10) -0.0005(9)
C26 0.0415(9) 0.0373(8) 0.0523(10) 0.0073(7) 0.0124(7) 0.0054(7)
C6 0.0530(10) 0.0428(9) 0.0572(11) 0.0158(8) 0.0233(9) 0.0045(8)
C7 0.0588(12) 0.0551(11) 0.0562(11) 0.0039(9) 0.0260(9) -0.0032(9)
C8 0.0439(10) 0.0792(14) 0.0473(10) 0.0163(10) 0.0101(8) 0.0004(9)
C9 0.0383(9) 0.0572(11) 0.0555(11) 0.0169(9) 0.0102(8) 0.0069(8)
C10 0.0396(8) 0.0427(9) 0.0482(9) 0.0126(7) 0.0136(7) 0.0012(7)
Fe1 0.03639(15) 0.05029(17) 0.05472(17) 0.02321(12) 0.01095(11) 0.00229(10)
C1 0.033(3) 0.082(6) 0.052(3) 0.020(3) -0.002(2) -0.002(3)
C2 0.041(2) 0.077(4) 0.061(4) 0.011(4) 0.019(2) -0.002(3)
C3 0.046(3) 0.089(7) 0.082(6) 0.050(5) 0.008(3) -0.009(4)
C4 0.055(4) 0.045(3) 0.131(13) 0.015(8) 0.027(8) -0.002(3)
C5 0.066(5) 0.110(7) 0.050(4) -0.003(4) 0.019(3) -0.029(5)
C1A 0.038(5) 0.064(6) 0.119(17) 0.000(8) 0.012(8) 0.012(4)
C2A 0.059(7) 0.094(11) 0.071(7) -0.002(8) 0.034(5) -0.019(8)
C3A 0.070(5) 0.069(8) 0.071(8) 0.038(8) 0.003(6) -0.018(5)
C4A 0.043(3) 0.046(3) 0.085(7) 0.014(4) 0.010(4) 0.000(2)
C5A 0.035(3) 0.055(4) 0.049(5) 0.015(3) 0.005(3) 0.000(2)

loop_
_geom_bond_atom_site_label_1
_geom_bond_atom_site_label_2
_geom_bond_distance
_geom_bond_site_symmetry_2
_geom_bond_publ_flag
C11 C12 1.323(3) . ?
C11 C10 1.456(3) . ?
C11 H11 0.96(2) . ?
C12 C13 1.484(3) . ?
C12 H12 0.95(2) . ?
C13 C14 1.411(2) . ?
C13 C26 1.411(3) . ?
C14 C15 1.429(3) . ?
C14 C19 1.433(3) . ?
C15 C16 1.357(3) . ?
C15 H15 0.9300 . ?
C16 C17 1.408(3) . ?
C16 H16 0.9300 . ?
C17 C18 1.351(3) . ?
C17 H17 0.9300 . ?
C18 C19 1.427(3) . ?
C18 H18 0.9300 . ?
C19 C20 1.392(3) . ?
C20 C21 1.388(3) . ?
C20 H20 0.9300 . ?
C21 C22 1.430(3) . ?
C21 C26 1.436(3) . ?
C22 C23 1.345(3) . ?
C22 H22 0.9300 . ?
C23 C24 1.411(4) . ?
C23 H23 0.9300 . ?
C24 C25 1.363(3) . ?
C24 H24 0.9300 . ?
C25 C26 1.426(3) . ?
C25 H25 0.9300 . ?
C6 C7 1.412(3) . ?
C6 C10 1.431(3) . ?
C6 Fe1 2.0287(18) . ?
C6 H6 0.9300 . ?
C7 C8 1.408(3) . ?
C7 Fe1 2.042(2) . ?
C7 H7 0.9300 . ?
C8 C9 1.417(3) . ?
C8 Fe1 2.046(2) . ?
C8 H8 0.9300 . ?
C9 C10 1.424(3) . ?
C9 Fe1 2.0442(19) . ?
C9 H9 0.9300 . ?
C10 Fe1 2.0465(17) . ?
Fe1 C5 1.963(10) . ?
Fe1 C2A 1.995(9) . ?
Fe1 C4 1.990(8) . ?
Fe1 C1A 1.976(19) . ?
Fe1 C3A 2.044(13) . ?
Fe1 C1 2.073(15) . ?
Fe1 C3 2.045(7) . ?
C1 C5 1.287(19) . ?
C1 C2 1.443(15) . ?
C1 H1 0.9300 . ?
C2 C3 1.396(10) . ?
C2 H2 0.9300 . ?
C3 C4 1.401(15) . ?
C3 H3 0.9300 . ?
C4 C5 1.399(12) . ?
C4 H4 0.9300 . ?
C5 H5 0.9300 . ?
C1A C2A 1.38(2) . ?
C1A C5A 1.55(3) . ?
C1A H1A 0.9300 . ?
C2A C3A 1.39(2) . ?
C2A H2A 0.9300 . ?
C3A C4A 1.378(13) . ?
C3A H3A 0.9300 . ?
C4A C5A 1.3716 . ?
C4A H4A 0.9300 . ?
C5A H5A 0.9300 . ?
